data_7033358
loop_
_publ_author_name
'Wang, Yanlong'
'Xue, Zhenzhen'
'Sun, Zhihao'
'Tan, Chunhong'
'Wen, Yuehong'
'Hu, Shengmin'
'Zhu, Qilong'
'Sheng, Tianlu'
'Wu, Xintao'

_publ_section_title
;
 Insight into luminescence enhancement of coordinated water-containing
 lanthanide metal-organic frameworks by guest molecules.
;
_journal_issue 5
_journal_name_full 'Dalton transactions (Cambridge, England : 2003)'
_journal_page_first 2217
_journal_page_last 2222
_journal_paper_doi 10.1039/c4dt02396j
_journal_volume 44
_journal_year 2015
_chemical_formula_sum 'C30 H35 N3 O12.5 Tb'
_chemical_formula_weight 796.53
_chemical_name_systematic
; 
 ? 
;
_space_group_IT_number 62
_symmetry_cell_setting orthorhombic
_symmetry_space_group_name_Hall '-P 2ac 2n'
_symmetry_space_group_name_H-M 'P n m a'
_atom_sites_solution_hydrogens geom
_atom_sites_solution_primary direct
_atom_sites_solution_secondary difmap
_audit_creation_method SHELXL-97
_audit_update_record
;
2014-06-24 deposited with the CCDC.
2014-12-05 downloaded from the CCDC.
;
_cell_angle_alpha 90.00
_cell_angle_beta 90.00
_cell_angle_gamma 90.00
_cell_formula_units_Z 4
_cell_length_a 10.902(9)
_cell_length_b 16.715(12)
_cell_length_c 19.201(15)
_cell_measurement_reflns_used 9828
_cell_measurement_temperature 293(2)
_cell_measurement_theta_max 27.4855
_cell_measurement_theta_min 2.1213
_cell_volume 3499(5)
_computing_cell_refinement 'CrystalClear (Rigaku Inc., 2008)'
_computing_data_collection 'CrystalClear (Rigaku Inc., 2008)'
_computing_data_reduction 'CrystalClear (Rigaku Inc., 2008)'
_computing_structure_refinement 'SHELXL-97 (Sheldrick, 1997)'
_computing_structure_solution 'SHELXS-97 (Sheldrick, 1990)'
_diffrn_ambient_temperature 293(2)
_diffrn_detector_area_resol_mean 28.5714
_diffrn_measured_fraction_theta_full 0.992
_diffrn_measured_fraction_theta_max 0.992
_diffrn_measurement_device_type Saturn724+
_diffrn_measurement_method CCD_Profile_fitting
_diffrn_radiation_monochromator graphite
_diffrn_radiation_source 'fine-focus sealed tube'
_diffrn_radiation_type MoK\a
_diffrn_radiation_wavelength 0.71073
_diffrn_reflns_av_R_equivalents 0.0539
_diffrn_reflns_av_sigmaI/netI 0.0379
_diffrn_reflns_limit_h_max 12
_diffrn_reflns_limit_h_min -12
_diffrn_reflns_limit_k_max 13
_diffrn_reflns_limit_k_min -19
_diffrn_reflns_limit_l_max 22
_diffrn_reflns_limit_l_min -22
_diffrn_reflns_number 21857
_diffrn_reflns_theta_full 24.99
_diffrn_reflns_theta_max 24.99
_diffrn_reflns_theta_min 2.83
_diffrn_standards_number 4473
_exptl_absorpt_coefficient_mu 2.084
_exptl_absorpt_correction_T_max 1.0000
_exptl_absorpt_correction_T_min 0.7862
_exptl_absorpt_correction_type multi-scan
_exptl_crystal_colour Colorless
_exptl_crystal_density_diffrn 1.512
_exptl_crystal_density_method 'not measured'
_exptl_crystal_description needle
_exptl_crystal_F_000 1604
_exptl_crystal_size_max 0.31
_exptl_crystal_size_mid 0.12
_exptl_crystal_size_min 0.11
_refine_diff_density_max 3.819
_refine_diff_density_min -3.436
_refine_diff_density_rms 0.207
_refine_ls_extinction_coef 0.0009(7)
_refine_ls_extinction_expression Fc^*^=kFc[1+0.001xFc^2^\l^3^/sin(2\q)]^-1/4^
_refine_ls_extinction_method SHELXL
_refine_ls_goodness_of_fit_ref 1.004
_refine_ls_hydrogen_treatment mixed
_refine_ls_matrix_type full
_refine_ls_number_parameters 221
_refine_ls_number_reflns 3171
_refine_ls_number_restraints 17
_refine_ls_restrained_S_all 1.006
_refine_ls_R_factor_all 0.0908
_refine_ls_R_factor_gt 0.0824
_refine_ls_shift/su_max 0.001
_refine_ls_shift/su_mean 0.000
_refine_ls_structure_factor_coef Fsqd
_refine_ls_weighting_details 'calc w=1/[\s^2^(Fo^2^)+(0.1975P)^2^+9.4897P] where P=(Fo^2^+2Fc^2^)/3'
_refine_ls_weighting_scheme calc
_refine_ls_wR_factor_gt 0.2408
_refine_ls_wR_factor_ref 0.2551
_reflns_number_gt 2767
_reflns_number_total 3171
_reflns_threshold_expression >2sigma(I)
_cod_data_source_file c4dt02396j2.cif
_cod_data_source_block a
_cod_depositor_comments
;
The following automatic conversions were performed:

'_exptl_absorpt_correction_type' value 'Multi-scan' changed to
'multi-scan' according to
/usr/data/users/saulius/crontab/automatic-downloads/rss-feeds/RSC/lib/dictionaries/cif_core.dic
dictionary named 'cif_core.dic' version 2.4.2 from 2011-04-26.

Automatic conversion script
Id: cif_fix_values 2935 2014-11-11 08:27:57Z andrius 

 Adding full bibliography for 7033356--7033362.cif.
;
_cod_original_sg_symbol_H-M Pnma
_cod_original_formula_sum 'C30 H35 N3 O12.50 Tb'
_cod_database_code 7033358

loop_
_symmetry_equiv_pos_as_xyz
'x, y, z'
'-x+1/2, -y, z+1/2'
'-x, y+1/2, -z'
'x+1/2, -y+1/2, -z+1/2'
'-x, -y, -z'
'x-1/2, y, -z-1/2'
'x, -y-1/2, z'
'-x-1/2, y-1/2, z-1/2'

loop_
_atom_site_label
_atom_site_type_symbol
_atom_site_fract_x
_atom_site_fract_y
_atom_site_fract_z
_atom_site_U_iso_or_equiv
_atom_site_adp_type
_atom_site_occupancy
_atom_site_symmetry_multiplicity
_atom_site_calc_flag
_atom_site_refinement_flags
_atom_site_disorder_assembly
_atom_site_disorder_group
N1 N -0.0775(8) 0.2500 0.4633(6) 0.048(2) Uani 1 2 d S . .
Tb1 Tb -0.20767(5) 0.2500 0.79635(3) 0.0435(4) Uani 1 2 d S . .
O1 O -0.3108(10) 0.2500 0.6941(5) 0.058(3) Uani 1 2 d S . .
O2 O -0.5100(7) 0.2500 0.6640(5) 0.060(2) Uani 1 2 d S . .
O4 O -0.1505(11) 0.2500 0.3383(6) 0.074(3) Uani 1 2 d S . .
H4A H -0.1456 0.2500 0.2957 0.111 Uiso 1 2 calc SR . .
O3 O -0.3521(17) 0.2500 0.3149(8) 0.112(5) Uani 1 2 d S . .
O5 O -0.1349(6) -0.1480(4) 0.3135(4) 0.0616(18) Uani 1 1 d . . .
O6 O -0.2799(6) -0.1555(5) 0.3932(4) 0.067(2) Uani 1 1 d . . .
C1 C -0.3935(13) 0.2500 0.6514(8) 0.055(3) Uani 1 2 d S . .
C2 C -0.3650(10) 0.2500 0.5715(7) 0.045(3) Uani 1 2 d S . .
C3 C -0.4556(12) 0.2500 0.5229(9) 0.067(4) Uani 1 2 d S . .
H3 H -0.5379 0.2500 0.5358 0.080 Uiso 1 2 calc SR . .
C4 C -0.4213(14) 0.2500 0.4544(10) 0.076(5) Uani 1 2 d S . .
H4 H -0.4817 0.2500 0.4203 0.091 Uiso 1 2 calc SR . .
C5 C -0.2980(11) 0.2500 0.4342(8) 0.056(3) Uani 1 2 d S . .
C6 C -0.2084(9) 0.2500 0.4859(8) 0.045(3) Uani 1 2 d S . .
C7 C -0.2421(11) 0.2500 0.5536(7) 0.046(3) Uani 1 2 d S . .
H1 H -0.1825 0.2500 0.5883 0.056 Uiso 1 2 calc SR . .
C8 C -0.2697(16) 0.2500 0.3573(11) 0.076(5) Uani 1 2 d S . .
C9 C -0.0140(8) 0.1767(5) 0.4911(5) 0.052(2) Uani 1 1 d . . .
H9A H -0.0252 0.1740 0.5412 0.062 Uiso 1 1 calc R . .
H9B H 0.0733 0.1806 0.4818 0.062 Uiso 1 1 calc R . .
C10 C -0.0646(7) 0.1004(5) 0.4576(5) 0.050(2) Uani 1 1 d . . .
C11 C -0.0196(9) 0.0758(6) 0.3933(6) 0.063(3) Uani 1 1 d . . .
H11 H 0.0385 0.1065 0.3701 0.075 Uiso 1 1 calc R . .
C12 C -0.0623(9) 0.0047(5) 0.3640(6) 0.057(2) Uani 1 1 d . . .
H12 H -0.0335 -0.0110 0.3205 0.068 Uiso 1 1 calc R . .
C13 C -0.1464(7) -0.0428(5) 0.3983(5) 0.048(2) Uani 1 1 d . . .
C14 C -0.1918(8) -0.0174(6) 0.4628(6) 0.056(3) Uani 1 1 d . . .
H14 H -0.2501 -0.0480 0.4860 0.068 Uiso 1 1 calc R . .
C15 C -0.1492(9) 0.0549(5) 0.4928(6) 0.059(2) Uani 1 1 d . . .
H15 H -0.1783 0.0715 0.5360 0.071 Uiso 1 1 calc R . .
C16 C -0.1878(8) -0.1179(5) 0.3676(6) 0.049(2) Uani 1 1 d . . .
O1W O -0.1090(6) 0.1468(4) 0.7321(5) 0.074(2) Uani 1 1 d . . .
H1WA H -0.1420 0.1211 0.6988 0.088 Uiso 1 1 d R . .
H1WB H -0.0246 0.1426 0.7454 0.110 Uiso 1 1 d R . .
O4W O -0.373(5) 0.2500 0.171(3) 0.172(17) Uiso 0.50 2 d SP . .
H4WA H -0.4499 0.2500 0.1764 0.206 Uiso 0.50 2 d SPR . .
H4WB H -0.3648 0.2500 0.2170 0.206 Uiso 0.50 2 d SPR . .
N2 N -0.4105(16) -0.0429(11) 0.6619(7) 0.175(8) Uiso 1 1 d D . .
O7 O -0.2452(19) 0.0408(16) 0.6714(13) 0.215(8) Uiso 1 1 d D . .
C17 C -0.5382(18) -0.049(2) 0.6358(13) 0.155(12) Uiso 0.67 1 d PD A 1
H17A H -0.5725 -0.0994 0.6493 0.233 Uiso 0.67 1 calc PR A 1
H17B H -0.5383 -0.0446 0.5859 0.233 Uiso 0.67 1 calc PR A 1
H17C H -0.5865 -0.0063 0.6553 0.233 Uiso 0.67 1 calc PR A 1
C18 C -0.355(4) -0.1146(15) 0.6933(15) 0.198(19) Uiso 0.67 1 d PD A 1
H18A H -0.3097 -0.0996 0.7341 0.298 Uiso 0.67 1 calc PR A 1
H18B H -0.3010 -0.1394 0.6603 0.298 Uiso 0.67 1 calc PR A 1
H18C H -0.4186 -0.1516 0.7060 0.298 Uiso 0.67 1 calc PR A 1
C19 C -0.3477(19) 0.0340(11) 0.6574(12) 0.105(7) Uiso 0.67 1 d PD A 1
H19A H -0.3914 0.0787 0.6428 0.126 Uiso 0.67 1 calc PR A 1
C17A C -0.458(5) -0.1247(18) 0.674(2) 0.21(4) Uiso 0.33 1 d PD A 2
H17D H -0.4008 -0.1542 0.7019 0.317 Uiso 0.33 1 calc PR A 2
H17E H -0.4686 -0.1513 0.6300 0.317 Uiso 0.33 1 calc PR A 2
H17F H -0.5355 -0.1217 0.6975 0.317 Uiso 0.33 1 calc PR A 2
C18A C -0.477(3) 0.019(2) 0.6210(18) 0.108(15) Uiso 0.33 1 d PD A 2
H18D H -0.4239 0.0643 0.6140 0.162 Uiso 0.33 1 calc PR A 2
H18E H -0.5487 0.0354 0.6458 0.162 Uiso 0.33 1 calc PR A 2
H18F H -0.4997 -0.0028 0.5766 0.162 Uiso 0.33 1 calc PR A 2
C19A C -0.287(3) -0.022(2) 0.689(2) 0.15(3) Uiso 0.33 1 d PD A 2
H19B H -0.2447 -0.0565 0.7190 0.181 Uiso 0.33 1 calc PR A 2

loop_
_atom_site_aniso_label
_atom_site_aniso_U_11
_atom_site_aniso_U_22
_atom_site_aniso_U_33
_atom_site_aniso_U_23
_atom_site_aniso_U_13
_atom_site_aniso_U_12
N1 0.024(5) 0.033(5) 0.085(7) 0.000 -0.007(5) 0.000
Tb1 0.0216(5) 0.0359(5) 0.0731(6) 0.000 0.0000(2) 0.000
O1 0.049(6) 0.063(7) 0.062(6) 0.000 -0.015(4) 0.000
O2 0.022(4) 0.087(7) 0.072(6) 0.000 0.012(4) 0.000
O4 0.071(7) 0.078(7) 0.072(7) 0.000 0.009(6) 0.000
O3 0.102(12) 0.158(16) 0.076(8) 0.000 -0.031(9) 0.000
O5 0.040(4) 0.058(4) 0.086(5) -0.023(4) 0.006(3) -0.009(3)
O6 0.058(5) 0.052(4) 0.091(5) -0.025(4) 0.023(3) -0.019(3)
C1 0.050(8) 0.036(6) 0.080(9) 0.000 0.019(7) 0.000
C2 0.026(6) 0.041(6) 0.067(8) 0.000 0.008(5) 0.000
C3 0.026(6) 0.075(10) 0.100(12) 0.000 0.006(7) 0.000
C4 0.041(8) 0.078(11) 0.108(13) 0.000 -0.038(8) 0.000
C5 0.042(8) 0.058(9) 0.067(9) 0.000 -0.005(6) 0.000
C6 0.027(6) 0.029(6) 0.081(9) 0.000 0.005(5) 0.000
C7 0.024(5) 0.038(6) 0.077(9) 0.000 -0.009(6) 0.000
C8 0.055(9) 0.070(11) 0.105(14) 0.000 -0.027(9) 0.000
C9 0.028(4) 0.036(4) 0.091(7) -0.007(4) -0.005(4) 0.006(3)
C10 0.025(4) 0.038(4) 0.086(6) 0.000(4) 0.005(4) 0.004(3)
C11 0.041(5) 0.042(5) 0.106(8) 0.001(5) 0.006(5) -0.006(4)
C12 0.050(5) 0.038(5) 0.082(6) -0.011(4) 0.009(4) -0.003(4)
C13 0.031(4) 0.036(4) 0.076(6) -0.003(4) 0.002(4) 0.005(3)
C14 0.038(5) 0.039(5) 0.093(8) 0.000(5) 0.014(4) -0.007(3)
C15 0.062(6) 0.037(5) 0.078(7) -0.010(4) 0.015(5) 0.000(4)
C16 0.033(4) 0.034(4) 0.081(6) 0.001(4) -0.013(4) 0.004(3)
O1W 0.035(3) 0.062(4) 0.123(6) -0.032(4) -0.005(4) 0.005(3)

loop_
_atom_type_symbol
_atom_type_description
_atom_type_scat_dispersion_real
_atom_type_scat_dispersion_imag
_atom_type_scat_source
C C 0.0033 0.0016 'International Tables Vol C Tables 4.2.6.8 and 6.1.1.4'
H H 0.0000 0.0000 'International Tables Vol C Tables 4.2.6.8 and 6.1.1.4'
N N 0.0061 0.0033 'International Tables Vol C Tables 4.2.6.8 and 6.1.1.4'
O O 0.0106 0.0060 'International Tables Vol C Tables 4.2.6.8 and 6.1.1.4'
Tb Tb -0.1723 4.1537 'International Tables Vol C Tables 4.2.6.8 and 6.1.1.4'

loop_
_geom_angle_atom_site_label_1
_geom_angle_atom_site_label_2
_geom_angle_atom_site_label_3
_geom_angle
_geom_angle_site_symmetry_1
_geom_angle_site_symmetry_3
C6 N1 C9 109.7(7) . 7_565
C6 N1 C9 109.7(7) . .
C9 N1 C9 109.0(9) 7_565 .
O1 Tb1 O2 139.3(4) . 6_657
O1 Tb1 O1W 77.0(3) . 7_565
O2 Tb1 O1W 75.3(2) 6_657 7_565
O1 Tb1 O1W 77.0(3) . .
O2 Tb1 O1W 75.3(2) 6_657 .
O1W Tb1 O1W 93.0(4) 7_565 .
O1 Tb1 O5 76.6(3) . 2_455
O2 Tb1 O5 128.1(2) 6_657 2_455
O1W Tb1 O5 153.5(3) 7_565 2_455
O1W Tb1 O5 83.2(3) . 2_455
O1 Tb1 O5 76.6(3) . 8_566
O2 Tb1 O5 128.1(2) 6_657 8_566
O1W Tb1 O5 83.2(3) 7_565 8_566
O1W Tb1 O5 153.5(3) . 8_566
O5 Tb1 O5 88.6(4) 2_455 8_566
O1 Tb1 O6 129.3(2) . 8_566
O2 Tb1 O6 78.4(2) 6_657 8_566
O1W Tb1 O6 87.2(3) 7_565 8_566
O1W Tb1 O6 152.7(2) . 8_566
O5 Tb1 O6 108.0(3) 2_455 8_566
O5 Tb1 O6 53.6(2) 8_566 8_566
O1 Tb1 O6 129.3(2) . 2_455
O2 Tb1 O6 78.4(2) 6_657 2_455
O1W Tb1 O6 152.7(2) 7_565 2_455
O1W Tb1 O6 87.2(3) . 2_455
O5 Tb1 O6 53.6(2) 2_455 2_455
O5 Tb1 O6 108.0(3) 8_566 2_455
O6 Tb1 O6 80.5(4) 8_566 2_455
O1 Tb1 C16 102.6(3) . 2_455
O2 Tb1 C16 102.6(2) 6_657 2_455
O1W Tb1 C16 175.3(3) 7_565 2_455
O1W Tb1 C16 82.4(3) . 2_455
O5 Tb1 C16 27.0(2) 2_455 2_455
O5 Tb1 C16 101.3(3) 8_566 2_455
O6 Tb1 C16 96.5(3) 8_566 2_455
O6 Tb1 C16 26.8(3) 2_455 2_455
O1 Tb1 C16 102.6(3) . 8_566
O2 Tb1 C16 102.6(2) 6_657 8_566
O1W Tb1 C16 82.4(3) 7_565 8_566
O1W Tb1 C16 175.3(3) . 8_566
O5 Tb1 C16 101.3(3) 2_455 8_566
O5 Tb1 C16 27.0(2) 8_566 8_566
O6 Tb1 C16 26.8(3) 8_566 8_566
O6 Tb1 C16 96.5(3) 2_455 8_566
C16 Tb1 C16 102.2(4) 2_455 8_566
C1 O1 Tb1 162.0(10) . .
C1 O2 Tb1 171.2(10) . 6_557
C8 O4 H4A 109.5 . .
C16 O5 Tb1 93.8(5) . 2_454
C16 O6 Tb1 94.0(6) . 2_454
O1 C1 O2 127.1(13) . .
O1 C1 C2 120.8(11) . .
O2 C1 C2 112.2(12) . .
C3 C2 C7 122.3(13) . .
C3 C2 C1 121.9(11) . .
C7 C2 C1 115.8(11) . .
C2 C3 C4 117.4(12) . .
C2 C3 H3 121.3 . .
C4 C3 H3 121.3 . .
C3 C4 C5 122.1(13) . .
C3 C4 H4 119.0 . .
C5 C4 H4 119.0 . .
C6 C5 C4 118.4(15) . .
C6 C5 C8 123.7(12) . .
C4 C5 C8 118.0(14) . .
C7 C6 C5 119.7(11) . .
C7 C6 N1 122.6(12) . .
C5 C6 N1 117.7(12) . .
C6 C7 C2 120.1(12) . .
C6 C7 H1 119.9 . .
C2 C7 H1 119.9 . .
O3 C8 O4 122(2) . .
O3 C8 C5 120.4(19) . .
O4 C8 C5 117.5(13) . .
N1 C9 C10 111.3(7) . .
N1 C9 H9A 109.4 . .
C10 C9 H9A 109.4 . .
N1 C9 H9B 109.4 . .
C10 C9 H9B 109.4 . .
H9A C9 H9B 108.0 . .
C15 C10 C11 120.7(8) . .
C15 C10 C9 119.7(9) . .
C11 C10 C9 119.5(8) . .
C10 C11 C12 119.6(9) . .
C10 C11 H11 120.2 . .
C12 C11 H11 120.2 . .
C13 C12 C11 121.2(10) . .
C13 C12 H12 119.4 . .
C11 C12 H12 119.4 . .
C12 C13 C14 118.9(8) . .
C12 C13 C16 120.5(9) . .
C14 C13 C16 120.6(8) . .
C13 C14 C15 120.2(9) . .
C13 C14 H14 119.9 . .
C15 C14 H14 119.9 . .
C10 C15 C14 119.5(9) . .
C10 C15 H15 120.3 . .
C14 C15 H15 120.3 . .
O6 C16 O5 117.8(8) . .
O6 C16 C13 120.6(9) . .
O5 C16 C13 121.5(8) . .
O6 C16 Tb1 59.2(5) . 2_454
O5 C16 Tb1 59.2(5) . 2_454
C13 C16 Tb1 171.6(6) . 2_454
Tb1 O1W H1WA 124.4 . .
Tb1 O1W H1WB 110.4 . .
H1WA O1W H1WB 124.8 . .
H4WA O4W H4WB 88.4 . .
C19 N2 C18 123.3(16) . .
C19 N2 C17A 171(2) . .
C18 N2 C17A 48(2) . .
C19 N2 C17 118.7(14) . .
C18 N2 C17 118(2) . .
C17A N2 C17 70(2) . .
C19 N2 C19A 52.6(16) . .
C18 N2 C19A 70.8(19) . .
C17A N2 C19A 118.4(17) . .
C17 N2 C19A 170.3(19) . .
C19 N2 C18A 65.3(17) . .
C18 N2 C18A 169(2) . .
C17A N2 C18A 124(2) . .
C17 N2 C18A 54.0(19) . .
C19A N2 C18A 117.8(15) . .
C19 O7 C19A 67(2) . .
N2 C17 H17A 109.5 . .
N2 C17 H17B 109.5 . .
H17A C17 H17B 109.5 . .
N2 C17 H17C 109.5 . .
H17A C17 H17C 109.5 . .
H17B C17 H17C 109.5 . .
N2 C18 H18A 109.5 . .
N2 C18 H18B 109.5 . .
H18A C18 H18B 109.5 . .
N2 C18 H18C 109.5 . .
H18A C18 H18C 109.5 . .
H18B C18 H18C 109.5 . .
O7 C19 N2 121.8(19) . .
O7 C19 H19A 119.1 . .
N2 C19 H19A 119.1 . .
N2 C17A H17D 109.5 . .
N2 C17A H17E 109.5 . .
H17D C17A H17E 109.5 . .
N2 C17A H17F 109.5 . .
H17D C17A H17F 109.5 . .
H17E C17A H17F 109.5 . .
N2 C18A H18D 109.5 . .
N2 C18A H18E 109.5 . .
H18D C18A H18E 109.5 . .
N2 C18A H18F 109.5 . .
H18D C18A H18F 109.5 . .
H18E C18A H18F 109.5 . .
O7 C19A N2 116(2) . .
O7 C19A H19B 121.8 . .
N2 C19A H19B 121.8 . .

loop_
_geom_bond_atom_site_label_1
_geom_bond_atom_site_label_2
_geom_bond_distance
_geom_bond_site_symmetry_2
N1 C6 1.491(14) .
N1 C9 1.505(10) 7_565
N1 C9 1.505(10) .
Tb1 O1 2.262(10) .
Tb1 O2 2.286(8) 6_657
Tb1 O1W 2.378(7) 7_565
Tb1 O1W 2.378(7) .
Tb1 O5 2.442(7) 2_455
Tb1 O5 2.442(7) 8_566
Tb1 O6 2.443(7) 8_566
Tb1 O6 2.443(7) 2_455
Tb1 C16 2.837(9) 2_455
Tb1 C16 2.837(9) 8_566
O1 C1 1.219(18) .
O2 C1 1.292(15) .
O2 Tb1 2.286(8) 6_557
O4 C8 1.35(2) .
O4 H4A 0.8200 .
O3 C8 1.21(2) .
O5 C16 1.290(12) .
O5 Tb1 2.442(7) 2_454
O6 C16 1.283(11) .
O6 Tb1 2.443(7) 2_454
C1 C2 1.566(19) .
C2 C3 1.359(19) .
C2 C7 1.383(18) .
C3 C4 1.37(2) .
C3 H3 0.9300 .
C4 C5 1.40(2) .
C4 H4 0.9300 .
C5 C6 1.393(19) .
C5 C8 1.51(3) .
C6 C7 1.35(2) .
C7 H1 0.9300 .
C9 C10 1.532(12) .
C9 H9A 0.9700 .
C9 H9B 0.9700 .
C10 C15 1.373(13) .
C10 C11 1.389(14) .
C11 C12 1.394(14) .
C11 H11 0.9300 .
C12 C13 1.381(13) .
C12 H12 0.9300 .
C13 C14 1.399(14) .
C13 C16 1.459(12) .
C14 C15 1.417(13) .
C14 H14 0.9300 .
C15 H15 0.9300 .
C16 Tb1 2.837(9) 2_454
O1W H1WA 0.8500 .
O1W H1WB 0.9574 .
O4W H4WA 0.8500 .
O4W H4WB 0.8884 .
N2 C19 1.458(10) .
N2 C18 1.472(10) .
N2 C17A 1.481(10) .
N2 C17 1.483(10) .
N2 C19A 1.484(10) .
N2 C18A 1.485(10) .
O7 C19 1.155(18) .
O7 C19A 1.20(2) .
C17 H17A 0.9600 .
C17 H17B 0.9600 .
C17 H17C 0.9600 .
C18 H18A 0.9600 .
C18 H18B 0.9600 .
C18 H18C 0.9600 .
C19 H19A 0.9300 .
C17A H17D 0.9600 .
C17A H17E 0.9600 .
C17A H17F 0.9600 .
C18A H18D 0.9600 .
C18A H18E 0.9600 .
C18A H18F 0.9600 .
C19A H19B 0.9300 .

loop_
_geom_hbond_atom_site_label_D
_geom_hbond_atom_site_label_H
_geom_hbond_atom_site_label_A
_geom_hbond_distance_DH
_geom_hbond_distance_HA
_geom_hbond_distance_DA
_geom_hbond_angle_DHA
_geom_hbond_site_symmetry_A
O1W H1WA O7 0.85 1.83 2.59(3) 147.9 .
O1W H1WB O5 0.96 2.08 2.800(9) 131.1 5_556
O4W H4WA O4 0.85 2.21 3.04(5) 165.5 6_556
O4W H4WB O3 0.89 1.89 2.77(5) 178.8 .
